data_4130973
loop_
_publ_author_name
'Lin, Hua-Chen'
'Wang, Pu-Sheng'
'Tao, Zhong-Lin'
'Chen, Yu-Gen'
'Han, Zhi-Yong'
'Gong, Liu-Zhu'

_publ_section_title
;
 Highly Enantioselective Allylic C-H Alkylation of Terminal Olefins with
 Pyrazol-5-ones Enabled by Cooperative Catalysis of Palladium Complex and
 Br\/onsted Acid.
;
_journal_issue 43
_journal_name_full 'Journal of the American Chemical Society'
_journal_page_first 14354
_journal_page_last 14361
_journal_paper_doi 10.1021/jacs.6b08236
_journal_volume 138
_journal_year 2016
_chemical_absolute_configuration rmad
_chemical_formula_moiety 'C30 H25 Cl N4 O3'
_chemical_formula_sum 'C30 H25 Cl N4 O3'
_chemical_formula_weight 524.99
_space_group_crystal_system monoclinic
_space_group_IT_number 5
_space_group_name_Hall 'C 2y'
_space_group_name_H-M_alt 'C 1 2 1'
_atom_sites_solution_hydrogens geom
_atom_sites_solution_primary direct
_audit_creation_date 2016-07-08
_audit_creation_method
;
Olex2 1.2
(compiled 2016.02.19 svn.r3266 for OlexSys, GUI svn.r5155)
;
_cell_angle_alpha 90
_cell_angle_beta 118.307(4)
_cell_angle_gamma 90
_cell_formula_units_Z 8
_cell_length_a 29.178(6)
_cell_length_b 7.2062(14)
_cell_length_c 27.810(6)
_cell_measurement_reflns_used 2779
_cell_measurement_temperature 130
_cell_measurement_theta_max 25.460
_cell_measurement_theta_min 2.797
_cell_volume 5148.2(18)
_computing_cell_refinement 'SAINT v7.68A (Bruker, 2009)'
_computing_data_reduction 'SAINT v7.68A (Bruker, 2009)'
_computing_molecular_graphics 'Olex2 (Dolomanov et al., 2009)'
_computing_publication_material 'Olex2 (Dolomanov et al., 2009)'
_computing_structure_refinement 'XL (Sheldrick, 2008)'
_computing_structure_solution 'ShelXT (Sheldrick, 2015)'
_diffrn_ambient_temperature 130
_diffrn_measured_fraction_theta_full 1.000
_diffrn_measured_fraction_theta_max 0.996
_diffrn_measurement_device_type 'Bruker APEX-II CCD'
_diffrn_measurement_method '\f and \w scans'
_diffrn_radiation_monochromator graphite
_diffrn_radiation_type MoK\a
_diffrn_radiation_wavelength 0.71073
_diffrn_reflns_av_R_equivalents 0.0635
_diffrn_reflns_av_unetI/netI 0.1089
_diffrn_reflns_Laue_measured_fraction_full 1.000
_diffrn_reflns_Laue_measured_fraction_max 0.996
_diffrn_reflns_limit_h_max 37
_diffrn_reflns_limit_h_min -34
_diffrn_reflns_limit_k_max 9
_diffrn_reflns_limit_k_min -9
_diffrn_reflns_limit_l_max 36
_diffrn_reflns_limit_l_min -36
_diffrn_reflns_number 21413
_diffrn_reflns_point_group_measured_fraction_full 0.932
_diffrn_reflns_point_group_measured_fraction_max 0.924
_diffrn_reflns_theta_full 26.000
_diffrn_reflns_theta_max 27.600
_diffrn_reflns_theta_min 0.832
_diffrn_standards_number 0
_exptl_absorpt_coefficient_mu 0.189
_exptl_absorpt_correction_T_max 0.7456
_exptl_absorpt_correction_T_min 0.6666
_exptl_absorpt_correction_type multi-scan
_exptl_absorpt_process_details
;
SADABS-2008/1 (Bruker,2008) was used for absorption correction.
wR2(int) was 0.0979 before and 0.0514 after correction.
The Ratio of minimum to maximum transmission is 0.8940.
The \l/2 correction factor is 0.0015.
;
_exptl_crystal_colour colourless
_exptl_crystal_density_diffrn 1.355
_exptl_crystal_description block
_exptl_crystal_F_000 2192
_exptl_crystal_size_max 0.2
_exptl_crystal_size_mid 0.12
_exptl_crystal_size_min 0.05
_refine_diff_density_max 0.245
_refine_diff_density_min -0.296
_refine_diff_density_rms 0.050
_refine_ls_abs_structure_details
;
 Flack x determined using 2129 quotients [(I+)-(I-)]/[(I+)+(I-)]
 (Parsons, Flack and Wagner, Acta Cryst. B69 (2013) 249-259).
;
_refine_ls_abs_structure_Flack 0.07(5)
_refine_ls_extinction_method none
_refine_ls_goodness_of_fit_ref 0.970
_refine_ls_hydrogen_treatment constr
_refine_ls_matrix_type full
_refine_ls_number_parameters 689
_refine_ls_number_reflns 11058
_refine_ls_number_restraints 1
_refine_ls_restrained_S_all 0.970
_refine_ls_R_factor_all 0.1089
_refine_ls_R_factor_gt 0.0561
_refine_ls_shift/su_max 0.016
_refine_ls_shift/su_mean 0.000
_refine_ls_structure_factor_coef Fsqd
_refine_ls_weighting_details 'w=1/[\s^2^(Fo^2^)+(0.0308P)^2^] where P=(Fo^2^+2Fc^2^)/3'
_refine_ls_weighting_scheme calc
_refine_ls_wR_factor_gt 0.0840
_refine_ls_wR_factor_ref 0.0994
_reflns_Friedel_coverage 0.718
_reflns_Friedel_fraction_full 0.852
_reflns_Friedel_fraction_max 0.839
_reflns_number_gt 6946
_reflns_number_total 11058
_reflns_threshold_expression 'I > 2\s(I)'
_cod_data_source_file ja6b08236_si_003.cif
_cod_data_source_block mo_dm16427_0m
_cod_original_cell_volume 5148.3(18)
_cod_database_code 4130973
_shelxl_version_number 2014-3
_shelx_space_group_comment
;
The symmetry employed for this shelxl refinement is uniquely defined
by the following loop, which should always be used as a source of
symmetry information in preference to the above space-group names.
They are only intended as comments.
;
_shelx_estimated_absorpt_t_max 0.991
_shelx_estimated_absorpt_t_min 0.963
_olex2_refinement_description
;
1. Fixed Uiso
 At 1.2 times of:
  All C(H) groups, All C(H,H) groups
 At 1.5 times of:
  All C(H,H,H) groups
2.a Secondary CH2 refined with riding coordinates:
 C2(H2A,H2B), C9(H9A,H9B), C32(H32A,H32B), C39(H39A,H39B)
2.b Aromatic/amide H refined with riding coordinates:
 C3(H3), C4(H4), C5(H5), C11(H11), C12(H12), C14(H14), C15(H15), C17(H17),
 C18(H18), C20(H20), C21(H21), C25(H25), C26(H26), C27(H27), C28(H28), C33(H33),
  C34(H34), C35(H35), C41(H41), C42(H42), C44(H44), C45(H45), C47(H47),
 C48(H48), C50(H50), C51(H51), C55(H55), C56(H56), C57(H57), C58(H58)
2.c Idealised Me refined as rotating group:
 C8(H8A,H8B,H8C), C22(H22A,H22B,H22C), C38(H38A,H38B,H38C), C52(H52A,H52B,H52C)
;
_olex2_submission_special_instructions 'No special instructions were received'

loop_
_space_group_symop_operation_xyz
'x, y, z'
'-x, y, -z'
'x+1/2, y+1/2, z'
'-x+1/2, y+1/2, -z'

loop_
_atom_site_label
_atom_site_type_symbol
_atom_site_fract_x
_atom_site_fract_y
_atom_site_fract_z
_atom_site_U_iso_or_equiv
_atom_site_adp_type
_atom_site_occupancy
_atom_site_site_symmetry_order
_atom_site_calc_flag
_atom_site_refinement_flags_posn
Cl1 Cl 0.14140(5) 0.17779(19) 0.29974(5) 0.0514(4) Uani 1 1 d .
O1 O 0.29588(10) 0.9860(4) 0.40826(12) 0.0303(7) Uani 1 1 d .
O2 O 0.57569(10) 1.2263(4) 0.49887(11) 0.0314(8) Uani 1 1 d .
O3 O 0.58972(11) 1.3269(5) 0.34244(12) 0.0355(8) Uani 1 1 d .
N1 N 0.38509(12) 0.6728(5) 0.40368(13) 0.0255(8) Uani 1 1 d .
N2 N 0.36312(12) 0.7733(5) 0.43132(13) 0.0227(8) Uani 1 1 d .
N3 N 0.51749(13) 1.2202(5) 0.37484(13) 0.0280(9) Uani 1 1 d .
N4 N 0.56808(12) 1.2714(5) 0.41196(13) 0.0230(8) Uani 1 1 d .
C1 C 0.32198(15) 0.8702(6) 0.34123(16) 0.0244(10) Uani 1 1 d .
C2 C 0.34064(16) 1.0588(6) 0.32920(17) 0.0276(11) Uani 1 1 d .
H2A H 0.3370 1.0543 0.2919 0.033 Uiso 1 1 calc R
H2B H 0.3175 1.1585 0.3297 0.033 Uiso 1 1 calc R
C3 C 0.39612(16) 1.1083(6) 0.36889(18) 0.0299(11) Uani 1 1 d .
H3 H 0.4054 1.1183 0.4065 0.036 Uiso 1 1 calc R
C4 C 0.43264(16) 1.1384(6) 0.35440(18) 0.0284(11) Uani 1 1 d .
H4 H 0.4239 1.1265 0.3170 0.034 Uiso 1 1 calc R
C5 C 0.48549(15) 1.1891(6) 0.39345(17) 0.0278(10) Uani 1 1 d .
H5 H 0.4960 1.1989 0.4313 0.033 Uiso 1 1 calc R
C6 C 0.32326(15) 0.8876(6) 0.39652(17) 0.0228(10) Uani 1 1 d .
C7 C 0.36182(14) 0.7215(6) 0.35319(16) 0.0232(10) Uani 1 1 d .
C8 C 0.37728(16) 0.6411(7) 0.31393(17) 0.0333(12) Uani 1 1 d .
H8A H 0.3891 0.7406 0.2983 0.050 Uiso 1 1 calc GR
H8B H 0.3474 0.5777 0.2846 0.050 Uiso 1 1 calc GR
H8C H 0.4056 0.5521 0.3329 0.050 Uiso 1 1 calc GR
C9 C 0.26625(15) 0.8356(7) 0.29330(17) 0.0301(11) Uani 1 1 d .
H9A H 0.2448 0.9462 0.2899 0.036 Uiso 1 1 calc R
H9B H 0.2688 0.8263 0.2592 0.036 Uiso 1 1 calc R
C10 C 0.23753(15) 0.6673(7) 0.29696(16) 0.0265(10) Uani 1 1 d .
C11 C 0.20274(16) 0.6833(7) 0.31758(17) 0.0330(11) Uani 1 1 d .
H11 H 0.1992 0.7999 0.3314 0.040 Uiso 1 1 calc R
C12 C 0.17286(17) 0.5350(7) 0.31872(18) 0.0355(12) Uani 1 1 d .
H12 H 0.1494 0.5488 0.3332 0.043 Uiso 1 1 calc R
C13 C 0.17830(17) 0.3677(7) 0.29822(18) 0.0340(12) Uani 1 1 d .
C14 C 0.21078(18) 0.3465(7) 0.2752(2) 0.0414(13) Uani 1 1 d .
H14 H 0.2128 0.2311 0.2598 0.050 Uiso 1 1 calc R
C15 C 0.24041(17) 0.4966(7) 0.27514(19) 0.0350(12) Uani 1 1 d .
H15 H 0.2632 0.4827 0.2598 0.042 Uiso 1 1 calc R
C16 C 0.38979(15) 0.7694(6) 0.48963(16) 0.0228(9) Uani 1 1 d .
C17 C 0.44121(15) 0.7115(6) 0.51648(16) 0.0280(11) Uani 1 1 d .
H17 H 0.4583 0.6743 0.4963 0.034 Uiso 1 1 calc R
C18 C 0.46749(16) 0.7085(7) 0.57307(17) 0.0334(12) Uani 1 1 d .
H18 H 0.5025 0.6667 0.5913 0.040 Uiso 1 1 calc R
C19 C 0.44403(16) 0.7647(7) 0.60389(16) 0.0317(11) Uani 1 1 d .
C20 C 0.39259(17) 0.8216(6) 0.57605(17) 0.0301(11) Uani 1 1 d .
H20 H 0.3756 0.8599 0.5963 0.036 Uiso 1 1 calc R
C21 C 0.36494(16) 0.8244(6) 0.51907(17) 0.0255(10) Uani 1 1 d .
H21 H 0.3296 0.8634 0.5008 0.031 Uiso 1 1 calc R
C22 C 0.47338(18) 0.7635(8) 0.66599(16) 0.0469(14) Uani 1 1 d .
H22A H 0.4907 0.8833 0.6792 0.070 Uiso 1 1 calc GR
H22B H 0.4995 0.6642 0.6786 0.070 Uiso 1 1 calc GR
H22C H 0.4489 0.7422 0.6802 0.070 Uiso 1 1 calc GR
C23 C 0.59400(16) 1.2735(6) 0.46987(16) 0.0232(9) Uani 1 1 d .
C24 C 0.64703(15) 1.3441(6) 0.48562(17) 0.0236(10) Uani 1 1 d .
C25 C 0.68705(17) 1.3867(6) 0.53714(18) 0.0312(11) Uani 1 1 d .
H25 H 0.6842 1.3628 0.5692 0.037 Uiso 1 1 calc R
C26 C 0.73156(16) 1.4661(6) 0.53962(18) 0.0320(12) Uani 1 1 d .
H26 H 0.7598 1.4968 0.5742 0.038 Uiso 1 1 calc R
C27 C 0.73572(16) 1.5019(6) 0.49219(19) 0.0311(11) Uani 1 1 d .
H27 H 0.7664 1.5589 0.4953 0.037 Uiso 1 1 calc R
C28 C 0.69580(16) 1.4554(6) 0.44083(18) 0.0280(11) Uani 1 1 d .
H28 H 0.6988 1.4747 0.4087 0.034 Uiso 1 1 calc R
C29 C 0.65100(15) 1.3787(6) 0.43891(17) 0.0229(10) Uani 1 1 d .
C30 C 0.60123(16) 1.3252(6) 0.39040(17) 0.0246(10) Uani 1 1 d .
Cl2 Cl 0.30294(4) 0.75209(17) 0.17127(4) 0.0362(3) Uani 1 1 d .
O4 O 0.39242(11) -0.0059(4) 0.10805(12) 0.0292(7) Uani 1 1 d .
O5 O 0.73124(11) -0.3540(5) 0.15475(11) 0.0344(8) Uani 1 1 d .
O6 O 0.57379(11) -0.2436(5) 0.00135(11) 0.0348(8) Uani 1 1 d .
N5 N 0.48485(13) 0.3149(5) 0.11337(14) 0.0255(8) Uani 1 1 d .
N6 N 0.43762(12) 0.2141(5) 0.08563(13) 0.0227(8) Uani 1 1 d .
N7 N 0.63152(13) -0.2388(5) 0.12528(13) 0.0297(9) Uani 1 1 d .
N8 N 0.64660(12) -0.2897(5) 0.08717(13) 0.0265(9) Uani 1 1 d .
C31 C 0.47797(15) 0.1141(6) 0.17552(17) 0.0219(10) Uani 1 1 d .
C32 C 0.50828(16) -0.0725(6) 0.18707(17) 0.0278(11) Uani 1 1 d .
H32A H 0.5411 -0.0613 0.2219 0.033 Uiso 1 1 calc R
H32B H 0.4872 -0.1716 0.1917 0.033 Uiso 1 1 calc R
C33 C 0.52105(17) -0.1290(6) 0.14294(18) 0.0294(11) Uani 1 1 d .
H33 H 0.4931 -0.1494 0.1073 0.035 Uiso 1 1 calc R
C34 C 0.56970(17) -0.1523(6) 0.15119(17) 0.0288(11) Uani 1 1 d .
H34 H 0.5974 -0.1299 0.1868 0.035 Uiso 1 1 calc R
C35 C 0.58277(17) -0.2090(6) 0.10958(17) 0.0303(11) Uani 1 1 d .
H35 H 0.5570 -0.2237 0.0726 0.036 Uiso 1 1 calc R
C36 C 0.42945(16) 0.0958(6) 0.11979(17) 0.0223(10) Uani 1 1 d .
C37 C 0.50711(15) 0.2642(6) 0.16383(16) 0.0245(10) Uani 1 1 d .
C38 C 0.55827(15) 0.3418(7) 0.20417(17) 0.0319(11) Uani 1 1 d .
H38A H 0.5850 0.2453 0.2150 0.048 Uiso 1 1 calc GR
H38B H 0.5561 0.3852 0.2364 0.048 Uiso 1 1 calc GR
H38C H 0.5674 0.4459 0.1877 0.048 Uiso 1 1 calc GR
C39 C 0.46449(16) 0.1560(6) 0.22167(16) 0.0267(10) Uani 1 1 d .
H39A H 0.4517 0.0405 0.2305 0.032 Uiso 1 1 calc R
H39B H 0.4968 0.1930 0.2546 0.032 Uiso 1 1 calc R
C40 C 0.42452(16) 0.3049(6) 0.20901(16) 0.0239(10) Uani 1 1 d .
C41 C 0.37408(15) 0.2599(7) 0.19888(15) 0.0287(10) Uani 1 1 d .
H41 H 0.3653 0.1336 0.1999 0.034 Uiso 1 1 calc R
C42 C 0.33650(17) 0.3967(6) 0.18738(17) 0.0291(11) Uani 1 1 d .
H42 H 0.3026 0.3647 0.1814 0.035 Uiso 1 1 calc R
C43 C 0.34926(16) 0.5776(6) 0.18481(16) 0.0241(10) Uani 1 1 d .
C44 C 0.39793(16) 0.6280(6) 0.19310(17) 0.0283(11) Uani 1 1 d .
H44 H 0.4058 0.7542 0.1904 0.034 Uiso 1 1 calc R
C45 C 0.43537(17) 0.4908(6) 0.20549(17) 0.0294(11) Uani 1 1 d .
H45 H 0.4692 0.5249 0.2117 0.035 Uiso 1 1 calc R
C46 C 0.41154(15) 0.2189(6) 0.02742(15) 0.0233(10) Uani 1 1 d .
C47 C 0.43741(16) 0.2819(7) 0.00029(17) 0.0348(12) Uani 1 1 d .
H47 H 0.4722 0.3257 0.0204 0.042 Uiso 1 1 calc R
C48 C 0.41285(16) 0.2820(7) -0.05672(17) 0.0369(12) Uani 1 1 d .
H48 H 0.4313 0.3243 -0.0750 0.044 Uiso 1 1 calc R
C49 C 0.36184(15) 0.2213(7) -0.08709(16) 0.0290(11) Uani 1 1 d .
C50 C 0.33653(16) 0.1605(6) -0.05880(17) 0.0312(11) Uani 1 1 d .
H50 H 0.3015 0.1193 -0.0790 0.037 Uiso 1 1 calc R
C51 C 0.36019(15) 0.1570(6) -0.00185(17) 0.0256(10) Uani 1 1 d .
H51 H 0.3419 0.1137 0.0165 0.031 Uiso 1 1 calc R
C52 C 0.33539(16) 0.2233(8) -0.14887(16) 0.0405(13) Uani 1 1 d .
H52A H 0.3027 0.1534 -0.1633 0.061 Uiso 1 1 calc GR
H52B H 0.3583 0.1659 -0.1614 0.061 Uiso 1 1 calc GR
H52C H 0.3280 0.3517 -0.1619 0.061 Uiso 1 1 calc GR
C53 C 0.69880(16) -0.3440(6) 0.10656(18) 0.0271(10) Uani 1 1 d .
C54 C 0.70464(16) -0.3883(6) 0.05780(17) 0.0260(11) Uani 1 1 d .
C55 C 0.74695(17) -0.4572(6) 0.05374(18) 0.0292(11) Uani 1 1 d .
H55 H 0.7798 -0.4743 0.0851 0.035 Uiso 1 1 calc R
C56 C 0.73913(18) -0.5004(7) 0.00156(19) 0.0315(11) Uani 1 1 d .
H56 H 0.7670 -0.5521 -0.0027 0.038 Uiso 1 1 calc R
C57 C 0.69142(19) -0.4695(7) -0.04454(19) 0.0346(12) Uani 1 1 d .
H57 H 0.6874 -0.5000 -0.0795 0.042 Uiso 1 1 calc R
C58 C 0.64935(18) -0.3948(6) -0.04040(18) 0.0322(12) Uani 1 1 d .
H58 H 0.6170 -0.3712 -0.0718 0.039 Uiso 1 1 calc R
C59 C 0.65689(16) -0.3567(6) 0.01132(17) 0.0245(10) Uani 1 1 d .
C60 C 0.61866(17) -0.2899(6) 0.02904(17) 0.0289(11) Uani 1 1 d .

loop_
_atom_site_aniso_label
_atom_site_aniso_U_11
_atom_site_aniso_U_22
_atom_site_aniso_U_33
_atom_site_aniso_U_23
_atom_site_aniso_U_13
_atom_site_aniso_U_12
Cl1 0.0403(7) 0.0397(8) 0.0526(8) 0.0131(7) 0.0044(6) -0.0152(6)
O1 0.0241(16) 0.034(2) 0.0334(18) -0.0039(15) 0.0142(14) 0.0014(15)
O2 0.0300(16) 0.035(2) 0.0289(16) 0.0037(15) 0.0134(13) -0.0041(15)
O3 0.0336(17) 0.048(2) 0.0260(17) -0.0019(16) 0.0152(14) -0.0066(16)
N1 0.0253(18) 0.024(2) 0.025(2) -0.0022(18) 0.0104(15) 0.0011(17)
N2 0.0200(17) 0.026(2) 0.0202(17) -0.0018(17) 0.0083(14) 0.0024(17)
N3 0.0248(19) 0.027(2) 0.0286(19) 0.0016(17) 0.0096(16) -0.0056(17)
N4 0.0221(18) 0.024(2) 0.0225(18) 0.0008(17) 0.0105(15) -0.0014(17)
C1 0.020(2) 0.025(3) 0.023(2) 0.002(2) 0.0063(18) -0.003(2)
C2 0.023(2) 0.029(3) 0.026(2) 0.003(2) 0.009(2) -0.002(2)
C3 0.029(2) 0.028(3) 0.028(2) 0.000(2) 0.010(2) -0.005(2)
C4 0.027(2) 0.027(3) 0.027(2) 0.004(2) 0.0095(19) -0.002(2)
C5 0.029(2) 0.026(3) 0.027(2) -0.002(2) 0.0121(19) -0.007(2)
C6 0.018(2) 0.021(2) 0.025(2) -0.002(2) 0.0070(19) -0.0067(19)
C7 0.020(2) 0.023(3) 0.025(2) -0.003(2) 0.0082(17) -0.0039(19)
C8 0.031(3) 0.037(3) 0.030(3) -0.004(2) 0.013(2) 0.000(2)
C9 0.023(2) 0.031(3) 0.028(2) 0.003(2) 0.0057(19) -0.002(2)
C10 0.019(2) 0.027(3) 0.023(2) 0.005(2) 0.0007(17) 0.000(2)
C11 0.038(3) 0.030(3) 0.030(3) -0.011(2) 0.016(2) -0.004(2)
C12 0.028(3) 0.045(3) 0.028(3) -0.005(2) 0.009(2) -0.009(2)
C13 0.025(3) 0.028(3) 0.033(3) 0.007(2) 0.001(2) -0.006(2)
C14 0.033(3) 0.020(3) 0.058(3) -0.003(3) 0.011(3) 0.005(2)
C15 0.026(3) 0.033(3) 0.045(3) -0.002(3) 0.016(2) 0.003(2)
C16 0.024(2) 0.021(2) 0.021(2) 0.000(2) 0.0089(17) -0.004(2)
C17 0.024(2) 0.035(3) 0.024(2) -0.002(2) 0.0102(18) 0.002(2)
C18 0.024(2) 0.040(3) 0.029(2) -0.002(2) 0.0070(19) -0.001(2)
C19 0.036(3) 0.028(3) 0.025(2) 0.002(2) 0.010(2) -0.008(2)
C20 0.039(3) 0.026(3) 0.030(3) -0.007(2) 0.020(2) -0.005(2)
C21 0.027(2) 0.022(2) 0.030(2) 0.001(2) 0.015(2) 0.002(2)
C22 0.048(3) 0.057(4) 0.024(2) -0.001(3) 0.008(2) -0.011(3)
C23 0.033(2) 0.015(2) 0.023(2) 0.002(2) 0.0142(19) 0.001(2)
C24 0.026(2) 0.016(2) 0.028(2) 0.002(2) 0.0118(19) 0.0060(19)
C25 0.035(3) 0.026(3) 0.028(3) -0.002(2) 0.011(2) 0.001(2)
C26 0.023(2) 0.026(3) 0.033(3) -0.004(2) 0.002(2) 0.004(2)
C27 0.022(2) 0.021(3) 0.046(3) 0.001(2) 0.012(2) 0.004(2)
C28 0.027(3) 0.024(3) 0.035(3) -0.001(2) 0.018(2) 0.002(2)
C29 0.022(2) 0.017(2) 0.030(2) 0.001(2) 0.0118(19) 0.0019(19)
C30 0.027(2) 0.018(2) 0.029(2) 0.002(2) 0.0136(19) 0.0030(19)
Cl2 0.0298(6) 0.0421(7) 0.0359(6) 0.0081(6) 0.0149(5) 0.0099(6)
O4 0.0291(17) 0.0296(19) 0.0291(17) -0.0035(15) 0.0140(13) -0.0077(15)
O5 0.0264(16) 0.044(2) 0.0262(17) 0.0004(16) 0.0071(14) -0.0046(16)
O6 0.0299(17) 0.0387(19) 0.0313(17) 0.0020(16) 0.0108(14) 0.0036(17)
N5 0.0260(19) 0.021(2) 0.026(2) -0.0030(17) 0.0094(16) -0.0072(16)
N6 0.0210(17) 0.024(2) 0.0212(18) -0.0008(17) 0.0087(14) -0.0012(16)
N7 0.030(2) 0.033(2) 0.028(2) -0.0011(19) 0.0157(16) -0.0001(19)
N8 0.0247(19) 0.032(2) 0.0249(19) -0.0033(17) 0.0130(15) -0.0008(17)
C31 0.023(2) 0.020(2) 0.022(2) 0.0007(19) 0.0101(18) -0.0004(19)
C32 0.026(2) 0.025(3) 0.030(3) 0.002(2) 0.012(2) -0.001(2)
C33 0.031(3) 0.027(3) 0.029(2) -0.002(2) 0.013(2) 0.002(2)
C34 0.034(3) 0.025(3) 0.026(2) 0.000(2) 0.014(2) -0.002(2)
C35 0.031(3) 0.027(3) 0.028(2) 0.001(2) 0.010(2) 0.001(2)
C36 0.025(2) 0.017(2) 0.029(2) -0.004(2) 0.017(2) 0.0010(19)
C37 0.025(2) 0.020(2) 0.026(2) -0.003(2) 0.0105(19) 0.000(2)
C38 0.030(3) 0.034(3) 0.028(2) 0.001(2) 0.010(2) -0.007(2)
C39 0.032(2) 0.024(2) 0.023(2) -0.002(2) 0.0127(19) -0.003(2)
C40 0.031(2) 0.023(3) 0.018(2) -0.0022(19) 0.0115(18) -0.002(2)
C41 0.035(2) 0.024(2) 0.028(2) -0.004(2) 0.015(2) -0.006(2)
C42 0.024(2) 0.039(3) 0.023(2) -0.003(2) 0.011(2) -0.004(2)
C43 0.020(2) 0.032(3) 0.019(2) 0.000(2) 0.0076(18) 0.003(2)
C44 0.029(2) 0.024(3) 0.033(3) 0.000(2) 0.016(2) -0.005(2)
C45 0.025(2) 0.029(3) 0.034(3) -0.001(2) 0.015(2) -0.001(2)
C46 0.023(2) 0.023(3) 0.021(2) 0.001(2) 0.0085(17) 0.0034(19)
C47 0.024(2) 0.052(4) 0.025(2) 0.000(2) 0.0078(19) 0.000(2)
C48 0.029(2) 0.055(4) 0.030(2) 0.001(3) 0.016(2) 0.002(3)
C49 0.026(2) 0.034(3) 0.024(2) -0.003(2) 0.0089(19) 0.008(2)
C50 0.026(2) 0.031(3) 0.027(2) -0.005(2) 0.0045(19) 0.000(2)
C51 0.023(2) 0.023(2) 0.030(2) 0.000(2) 0.0122(19) -0.001(2)
C52 0.033(3) 0.056(4) 0.025(2) 0.001(3) 0.008(2) 0.012(3)
C53 0.027(2) 0.020(2) 0.033(3) 0.002(2) 0.014(2) -0.002(2)
C54 0.031(2) 0.022(3) 0.028(2) 0.004(2) 0.016(2) -0.004(2)
C55 0.028(2) 0.028(3) 0.033(3) 0.007(2) 0.016(2) 0.000(2)
C56 0.037(3) 0.027(3) 0.041(3) 0.003(2) 0.027(2) 0.000(2)
C57 0.050(3) 0.028(3) 0.032(3) -0.002(2) 0.024(2) -0.002(2)
C58 0.038(3) 0.025(3) 0.029(3) 0.000(2) 0.012(2) -0.002(2)
C59 0.032(2) 0.015(2) 0.027(2) 0.001(2) 0.014(2) 0.001(2)
C60 0.033(3) 0.023(3) 0.028(2) -0.002(2) 0.012(2) -0.005(2)

loop_
_atom_type_symbol
_atom_type_description
_atom_type_scat_dispersion_real
_atom_type_scat_dispersion_imag
_atom_type_scat_source
C C 0.0033 0.0016 'International Tables Vol C Tables 4.2.6.8 and 6.1.1.4'
H H 0.0000 0.0000 'International Tables Vol C Tables 4.2.6.8 and 6.1.1.4'
Cl Cl 0.1484 0.1585 'International Tables Vol C Tables 4.2.6.8 and 6.1.1.4'
N N 0.0061 0.0033 'International Tables Vol C Tables 4.2.6.8 and 6.1.1.4'
O O 0.0106 0.0060 'International Tables Vol C Tables 4.2.6.8 and 6.1.1.4'

loop_
_geom_angle_atom_site_label_1
_geom_angle_atom_site_label_2
_geom_angle_atom_site_label_3
_geom_angle
C7 N1 N2 108.3(3)
N1 N2 C16 117.7(3)
C6 N2 N1 112.0(3)
C6 N2 C16 129.3(4)
C5 N3 N4 117.8(3)
N3 N4 C23 130.7(3)
N3 N4 C30 117.2(3)
C30 N4 C23 112.0(3)
C6 C1 C2 107.5(3)
C6 C1 C9 113.1(3)
C7 C1 C2 111.0(3)
C7 C1 C6 100.9(3)
C7 C1 C9 117.4(4)
C9 C1 C2 106.6(3)
C1 C2 H2A 108.7
C1 C2 H2B 108.7
H2A C2 H2B 107.6
C3 C2 C1 114.3(4)
C3 C2 H2A 108.7
C3 C2 H2B 108.7
C2 C3 H3 118.1
C4 C3 C2 123.8(4)
C4 C3 H3 118.1
C3 C4 H4 118.8
C3 C4 C5 122.5(4)
C5 C4 H4 118.8
N3 C5 C4 117.4(4)
N3 C5 H5 121.3
C4 C5 H5 121.3
O1 C6 N2 126.8(4)
O1 C6 C1 127.6(4)
N2 C6 C1 105.5(3)
N1 C7 C1 113.0(4)
N1 C7 C8 120.7(4)
C8 C7 C1 126.2(4)
C7 C8 H8A 109.5
C7 C8 H8B 109.5
C7 C8 H8C 109.5
H8A C8 H8B 109.5
H8A C8 H8C 109.5
H8B C8 H8C 109.5
C1 C9 H9A 108.0
C1 C9 H9B 108.0
H9A C9 H9B 107.2
C10 C9 C1 117.4(4)
C10 C9 H9A 108.0
C10 C9 H9B 108.0
C11 C10 C9 120.1(4)
C11 C10 C15 117.4(4)
C15 C10 C9 122.1(4)
C10 C11 H11 118.8
C10 C11 C12 122.4(5)
C12 C11 H11 118.8
C11 C12 H12 121.0
C13 C12 C11 117.9(5)
C13 C12 H12 121.0
C12 C13 Cl1 118.8(4)
C12 C13 C14 121.9(5)
C14 C13 Cl1 119.3(4)
C13 C14 H14 120.6
C13 C14 C15 118.7(5)
C15 C14 H14 120.6
C10 C15 H15 119.2
C14 C15 C10 121.5(5)
C14 C15 H15 119.2
C17 C16 N2 119.1(4)
C21 C16 N2 120.6(4)
C21 C16 C17 120.3(4)
C16 C17 H17 120.3
C16 C17 C18 119.4(4)
C18 C17 H17 120.3
C17 C18 H18 119.1
C17 C18 C19 121.8(4)
C19 C18 H18 119.1
C18 C19 C22 121.5(4)
C20 C19 C18 117.6(4)
C20 C19 C22 120.9(4)
C19 C20 H20 119.1
C19 C20 C21 121.9(4)
C21 C20 H20 119.1
C16 C21 C20 119.0(4)
C16 C21 H21 120.5
C20 C21 H21 120.5
C19 C22 H22A 109.5
C19 C22 H22B 109.5
C19 C22 H22C 109.5
H22A C22 H22B 109.5
H22A C22 H22C 109.5
H22B C22 H22C 109.5
O2 C23 N4 126.1(4)
O2 C23 C24 128.9(4)
N4 C23 C24 105.0(3)
C25 C24 C23 129.0(4)
C29 C24 C23 109.0(4)
C29 C24 C25 121.8(4)
C24 C25 H25 121.6
C24 C25 C26 116.8(4)
C26 C25 H25 121.6
C25 C26 H26 119.2
C25 C26 C27 121.6(4)
C27 C26 H26 119.2
C26 C27 H27 119.4
C28 C27 C26 121.1(4)
C28 C27 H27 119.4
C27 C28 H28 121.7
C27 C28 C29 116.6(4)
C29 C28 H28 121.7
C24 C29 C28 122.0(4)
C24 C29 C30 108.9(4)
C28 C29 C30 129.0(4)
O3 C30 N4 125.6(4)
O3 C30 C29 129.5(4)
N4 C30 C29 104.9(3)
C37 N5 N6 107.8(3)
N5 N6 C46 117.6(3)
C36 N6 N5 112.5(3)
C36 N6 C46 128.6(3)
C35 N7 N8 119.1(3)
N7 N8 C53 117.5(3)
N7 N8 C60 130.9(3)
C53 N8 C60 111.6(3)
C36 C31 C32 107.2(3)
C36 C31 C39 112.4(3)
C37 C31 C32 110.0(3)
C37 C31 C36 100.9(3)
C37 C31 C39 115.7(3)
C39 C31 C32 110.0(3)
C31 C32 H32A 108.8
C31 C32 H32B 108.8
H32A C32 H32B 107.7
C33 C32 C31 113.8(4)
C33 C32 H32A 108.8
C33 C32 H32B 108.8
C32 C33 H33 118.3
C34 C33 C32 123.4(4)
C34 C33 H33 118.3
C33 C34 H34 117.9
C33 C34 C35 124.2(4)
C35 C34 H34 117.9
N7 C35 C34 116.4(4)
N7 C35 H35 121.8
C34 C35 H35 121.8
O4 C36 N6 127.6(4)
O4 C36 C31 127.0(4)
N6 C36 C31 105.4(3)
N5 C37 C31 113.3(3)
N5 C37 C38 121.5(4)
C38 C37 C31 125.1(4)
C37 C38 H38A 109.5
C37 C38 H38B 109.5
C37 C38 H38C 109.5
H38A C38 H38B 109.5
H38A C38 H38C 109.5
H38B C38 H38C 109.5
C31 C39 H39A 108.5
C31 C39 H39B 108.5
H39A C39 H39B 107.5
C40 C39 C31 115.0(3)
C40 C39 H39A 108.5
C40 C39 H39B 108.5
C41 C40 C39 120.6(4)
C45 C40 C39 121.9(4)
C45 C40 C41 117.5(4)
C40 C41 H41 119.3
C42 C41 C40 121.4(4)
C42 C41 H41 119.3
C41 C42 H42 120.6
C43 C42 C41 118.8(4)
C43 C42 H42 120.6
C42 C43 Cl2 119.6(3)
C42 C43 C44 121.9(4)
C44 C43 Cl2 118.5(4)
C43 C44 H44 120.6
C43 C44 C45 118.8(4)
C45 C44 H44 120.6
C40 C45 H45 119.2
C44 C45 C40 121.6(4)
C44 C45 H45 119.2
C47 C46 N6 119.7(4)
C47 C46 C51 120.2(4)
C51 C46 N6 120.1(4)
C46 C47 H47 119.9
C46 C47 C48 120.3(4)
C48 C47 H47 119.9
C47 C48 H48 119.5
C49 C48 C47 121.0(4)
C49 C48 H48 119.5
C48 C49 C52 120.7(4)
C50 C49 C48 117.5(4)
C50 C49 C52 121.8(4)
C49 C50 H50 118.6
C49 C50 C51 122.8(4)
C51 C50 H50 118.6
C46 C51 H51 120.9
C50 C51 C46 118.2(4)
C50 C51 H51 120.9
C49 C52 H52A 109.5
C49 C52 H52B 109.5
C49 C52 H52C 109.5
H52A C52 H52B 109.5
H52A C52 H52C 109.5
H52B C52 H52C 109.5
O5 C53 N8 124.8(4)
O5 C53 C54 128.8(4)
N8 C53 C54 106.4(3)
C55 C54 C53 130.3(4)
C55 C54 C59 121.3(4)
C59 C54 C53 108.4(4)
C54 C55 H55 121.5
C54 C55 C56 116.9(4)
C56 C55 H55 121.5
C55 C56 H56 119.3
C57 C56 C55 121.5(4)
C57 C56 H56 119.3
C56 C57 H57 119.3
C56 C57 C58 121.4(4)
C58 C57 H57 119.3
C57 C58 H58 121.5
C59 C58 C57 116.9(4)
C59 C58 H58 121.5
C54 C59 C60 108.6(4)
C58 C59 C54 122.0(4)
C58 C59 C60 129.3(4)
O6 C60 N8 125.9(4)
O6 C60 C59 129.0(4)
N8 C60 C59 105.0(3)

loop_
_geom_bond_atom_site_label_1
_geom_bond_atom_site_label_2
_geom_bond_distance
Cl1 C13 1.754(5)
O1 C6 1.223(5)
O2 C23 1.208(5)
O3 C30 1.211(5)
N1 N2 1.412(4)
N1 C7 1.285(5)
N2 C6 1.379(5)
N2 C16 1.428(5)
N3 N4 1.391(4)
N3 C5 1.284(5)
N4 C23 1.418(5)
N4 C30 1.413(5)
C1 C2 1.559(6)
C1 C6 1.526(6)
C1 C7 1.498(6)
C1 C9 1.558(5)
C2 H2A 0.9900
C2 H2B 0.9900
C2 C3 1.507(6)
C3 H3 0.9500
C3 C4 1.324(6)
C4 H4 0.9500
C4 C5 1.450(5)
C5 H5 0.9500
C7 C8 1.483(6)
C8 H8A 0.9800
C8 H8B 0.9800
C8 H8C 0.9800
C9 H9A 0.9900
C9 H9B 0.9900
C9 C10 1.505(6)
C10 C11 1.387(6)
C10 C15 1.392(6)
C11 H11 0.9500
C11 C12 1.389(7)
C12 H12 0.9500
C12 C13 1.375(7)
C13 C14 1.380(7)
C14 H14 0.9500
C14 C15 1.386(7)
C15 H15 0.9500
C16 C17 1.386(5)
C16 C21 1.384(5)
C17 H17 0.9500
C17 C18 1.386(5)
C18 H18 0.9500
C18 C19 1.387(6)
C19 C20 1.385(6)
C19 C22 1.521(5)
C20 H20 0.9500
C20 C21 1.396(5)
C21 H21 0.9500
C22 H22A 0.9800
C22 H22B 0.9800
C22 H22C 0.9800
C23 C24 1.484(6)
C24 C25 1.387(6)
C24 C29 1.380(6)
C25 H25 0.9500
C25 C26 1.391(6)
C26 H26 0.9500
C26 C27 1.405(6)
C27 H27 0.9500
C27 C28 1.390(6)
C28 H28 0.9500
C28 C29 1.397(6)
C29 C30 1.490(6)
Cl2 C43 1.751(4)
O4 C36 1.215(5)
O5 C53 1.222(5)
O6 C60 1.209(5)
N5 N6 1.419(4)
N5 C37 1.288(5)
N6 C36 1.379(5)
N6 C46 1.426(5)
N7 N8 1.376(4)
N7 C35 1.293(5)
N8 C53 1.409(5)
N8 C60 1.424(5)
C31 C32 1.557(6)
C31 C36 1.531(6)
C31 C37 1.503(6)
C31 C39 1.540(5)
C32 H32A 0.9900
C32 H32B 0.9900
C32 C33 1.498(6)
C33 H33 0.9500
C33 C34 1.337(6)
C34 H34 0.9500
C34 C35 1.439(6)
C35 H35 0.9500
C37 C38 1.487(5)
C38 H38A 0.9800
C38 H38B 0.9800
C38 H38C 0.9800
C39 H39A 0.9900
C39 H39B 0.9900
C39 C40 1.498(6)
C40 C41 1.399(5)
C40 C45 1.391(6)
C41 H41 0.9500
C41 C42 1.394(6)
C42 H42 0.9500
C42 C43 1.367(6)
C43 C44 1.375(6)
C44 H44 0.9500
C44 C45 1.390(6)
C45 H45 0.9500
C46 C47 1.373(6)
C46 C51 1.396(5)
C47 H47 0.9500
C47 C48 1.396(6)
C48 H48 0.9500
C48 C49 1.388(6)
C49 C50 1.381(6)
C49 C52 1.513(5)
C50 H50 0.9500
C50 C51 1.396(5)
C51 H51 0.9500
C52 H52A 0.9800
C52 H52B 0.9800
C52 H52C 0.9800
C53 C54 1.480(6)
C54 C55 1.384(6)
C54 C59 1.398(6)
C55 H55 0.9500
C55 C56 1.393(6)
C56 H56 0.9500
C56 C57 1.392(6)
C57 H57 0.9500
C57 C58 1.394(6)
C58 H58 0.9500
C58 C59 1.376(6)
C59 C60 1.497(6)

loop_
_geom_hbond_atom_site_label_D
_geom_hbond_atom_site_label_H
_geom_hbond_atom_site_label_A
_geom_hbond_distance_DH
_geom_hbond_distance_HA
_geom_hbond_distance_DA
_geom_hbond_angle_DHA
C5 H5 O2 0.95 2.20 2.877(5) 127.5

loop_
_geom_torsion_atom_site_label_1
_geom_torsion_atom_site_label_2
_geom_torsion_atom_site_label_3
_geom_torsion_atom_site_label_4
_geom_torsion
Cl1 C13 C14 C15 -178.9(3)
O2 C23 C24 C25 -5.6(8)
O2 C23 C24 C29 179.3(4)
N1 N2 C6 O1 177.3(4)
N1 N2 C6 C1 -4.6(4)
N1 N2 C16 C17 16.6(6)
N1 N2 C16 C21 -164.0(4)
N2 N1 C7 C1 2.5(5)
N2 N1 C7 C8 178.9(4)
N2 C16 C17 C18 179.6(4)
N2 C16 C21 C20 -178.9(4)
N3 N4 C23 O2 0.9(7)
N3 N4 C23 C24 -179.3(4)
N3 N4 C30 O3 -1.6(6)
N3 N4 C30 C29 177.7(3)
N4 N3 C5 C4 179.1(4)
N4 C23 C24 C25 174.6(4)
N4 C23 C24 C29 -0.5(5)
C1 C2 C3 C4 121.3(5)
C1 C9 C10 C11 95.5(5)
C1 C9 C10 C15 -91.2(5)
C2 C1 C6 O1 67.2(5)
C2 C1 C6 N2 -110.8(4)
C2 C1 C7 N1 108.7(4)
C2 C1 C7 C8 -67.5(5)
C2 C1 C9 C10 -175.8(4)
C2 C3 C4 C5 178.8(4)
C3 C4 C5 N3 -178.1(4)
C5 N3 N4 C23 9.4(6)
C5 N3 N4 C30 -173.1(4)
C6 N2 C16 C17 -150.4(4)
C6 N2 C16 C21 29.0(6)
C6 C1 C2 C3 63.6(5)
C6 C1 C7 N1 -5.0(4)
C6 C1 C7 C8 178.8(4)
C6 C1 C9 C10 -57.9(5)
C7 N1 N2 C6 1.5(4)
C7 N1 N2 C16 -167.7(4)
C7 C1 C2 C3 -45.9(5)
C7 C1 C6 O1 -176.5(4)
C7 C1 C6 N2 5.5(4)
C7 C1 C9 C10 59.1(5)
C9 C1 C2 C3 -174.9(4)
C9 C1 C6 O1 -50.2(6)
C9 C1 C6 N2 131.8(4)
C9 C1 C7 N1 -128.4(4)
C9 C1 C7 C8 55.4(6)
C9 C10 C11 C12 175.9(4)
C9 C10 C15 C14 -175.2(4)
C10 C11 C12 C13 -0.4(7)
C11 C10 C15 C14 -1.7(6)
C11 C12 C13 Cl1 179.5(3)
C11 C12 C13 C14 -2.3(7)
C12 C13 C14 C15 2.9(7)
C13 C14 C15 C10 -0.8(7)
C15 C10 C11 C12 2.3(6)
C16 N2 C6 O1 -15.1(7)
C16 N2 C6 C1 163.0(4)
C16 C17 C18 C19 -1.1(7)
C17 C16 C21 C20 0.4(7)
C17 C18 C19 C20 1.1(7)
C17 C18 C19 C22 -179.1(5)
C18 C19 C20 C21 -0.5(7)
C19 C20 C21 C16 -0.3(7)
C21 C16 C17 C18 0.3(7)
C22 C19 C20 C21 179.8(4)
C23 N4 C30 O3 176.3(4)
C23 N4 C30 C29 -4.4(5)
C23 C24 C25 C26 -174.6(4)
C23 C24 C29 C28 176.7(4)
C23 C24 C29 C30 -2.1(5)
C24 C25 C26 C27 0.2(6)
C24 C29 C30 O3 -176.8(5)
C24 C29 C30 N4 3.9(5)
C25 C24 C29 C28 1.2(7)
C25 C24 C29 C30 -177.7(4)
C25 C26 C27 C28 -1.5(7)
C26 C27 C28 C29 2.4(6)
C27 C28 C29 C24 -2.3(6)
C27 C28 C29 C30 176.3(4)
C28 C29 C30 O3 4.5(8)
C28 C29 C30 N4 -174.8(4)
C29 C24 C25 C26 0.0(6)
C30 N4 C23 O2 -176.6(4)
C30 N4 C23 C24 3.1(5)
Cl2 C43 C44 C45 178.1(3)
O5 C53 C54 C55 2.4(8)
O5 C53 C54 C59 179.7(5)
N5 N6 C36 O4 179.0(4)
N5 N6 C36 C31 -3.0(4)
N5 N6 C46 C47 14.6(6)
N5 N6 C46 C51 -166.4(4)
N6 N5 C37 C31 2.6(5)
N6 N5 C37 C38 178.9(4)
N6 C46 C47 C48 178.0(4)
N6 C46 C51 C50 -178.7(4)
N7 N8 C53 O5 2.1(7)
N7 N8 C53 C54 -179.2(4)
N7 N8 C60 O6 -0.6(8)
N7 N8 C60 C59 178.8(4)
N8 N7 C35 C34 -178.7(4)
N8 C53 C54 C55 -176.3(4)
N8 C53 C54 C59 1.0(5)
C31 C32 C33 C34 119.4(5)
C31 C39 C40 C41 107.3(4)
C31 C39 C40 C45 -71.1(5)
C32 C31 C36 O4 67.0(5)
C32 C31 C36 N6 -111.0(4)
C32 C31 C37 N5 108.8(4)
C32 C31 C37 C38 -67.3(5)
C32 C31 C39 C40 -165.6(3)
C32 C33 C34 C35 179.1(4)
C33 C34 C35 N7 -174.8(5)
C35 N7 N8 C53 -172.1(4)
C35 N7 N8 C60 11.3(7)
C36 N6 C46 C47 -151.0(4)
C36 N6 C46 C51 28.0(6)
C36 C31 C32 C33 54.9(5)
C36 C31 C37 N5 -4.3(5)
C36 C31 C37 C38 179.6(4)
C36 C31 C39 C40 -46.1(5)
C37 N5 N6 C36 0.4(5)
C37 N5 N6 C46 -167.5(4)
C37 C31 C32 C33 -54.0(5)
C37 C31 C36 O4 -177.9(4)
C37 C31 C36 N6 4.1(4)
C37 C31 C39 C40 69.1(5)
C39 C31 C32 C33 177.4(4)
C39 C31 C36 O4 -54.1(6)
C39 C31 C36 N6 127.9(4)
C39 C31 C37 N5 -125.8(4)
C39 C31 C37 C38 58.0(5)
C39 C40 C41 C42 179.6(4)
C39 C40 C45 C44 179.2(4)
C40 C41 C42 C43 1.5(6)
C41 C40 C45 C44 0.8(6)
C41 C42 C43 Cl2 -179.2(3)
C41 C42 C43 C44 0.2(7)
C42 C43 C44 C45 -1.3(7)
C43 C44 C45 C40 0.8(6)
C45 C40 C41 C42 -2.0(6)
C46 N6 C36 O4 -14.8(7)
C46 N6 C36 C31 163.2(4)
C46 C47 C48 C49 0.9(8)
C47 C46 C51 C50 0.3(6)
C47 C48 C49 C50 -0.2(7)
C47 C48 C49 C52 179.5(5)
C48 C49 C50 C51 -0.5(7)
C49 C50 C51 C46 0.4(7)
C51 C46 C47 C48 -1.0(7)
C52 C49 C50 C51 179.8(4)
C53 N8 C60 O6 -177.4(4)
C53 N8 C60 C59 2.0(5)
C53 C54 C55 C56 174.5(4)
C53 C54 C59 C58 -176.6(4)
C53 C54 C59 C60 0.2(5)
C54 C55 C56 C57 2.2(7)
C54 C59 C60 O6 178.1(5)
C54 C59 C60 N8 -1.3(5)
C55 C54 C59 C58 1.0(7)
C55 C54 C59 C60 177.8(4)
C55 C56 C57 C58 -0.3(7)
C56 C57 C58 C59 -1.3(7)
C57 C58 C59 C54 1.0(7)
C57 C58 C59 C60 -175.1(4)
C58 C59 C60 O6 -5.4(8)
C58 C59 C60 N8 175.2(4)
C59 C54 C55 C56 -2.5(6)
C60 N8 C53 O5 179.4(4)
C60 N8 C53 C54 -1.9(5)
